data_9008088
loop_
_publ_author_name
'Mooney-Slater R C L'

_publ_section_title
;
 Polymorphic forms of bismuth phosphate
;
_journal_name_full 'Zeitschrift fur Kristallographie'
_journal_page_first 371
_journal_page_last 385
_journal_volume 117
_journal_year 1962
_chemical_compound_source Synthetic
_chemical_formula_sum 'Bi O4 P'
_chemical_name_mineral Ximengite
_space_group_IT_number 152
_symmetry_space_group_name_Hall 'P 31 2"'
_symmetry_space_group_name_H-M 'P 31 2 1'
_cell_angle_alpha 90
_cell_angle_beta 90
_cell_angle_gamma 120
_cell_length_a 6.966
_cell_length_b 6.966
_cell_length_c 6.460
_cell_formula_units_Z 3
_cell_volume 271.475
_database_code_amcsd 0010600
_exptl_crystal_density_diffrn 5.578
_cod_original_formula_sum 'Bi P O4'
_cod_database_code 9008088

loop_
_space_group_symop_operation_xyz
x,y,z
y,x,-z
-y,x-y,1/3+z
-x,-x+y,1/3-z
-x+y,-x,2/3+z
x-y,-y,2/3-z

loop_
_atom_site_label
_atom_site_fract_x
_atom_site_fract_y
_atom_site_fract_z
_atom_site_U_iso_or_equiv
Bi 0.46600 0.00000 0.83333 0.01226
P 0.46600 0.00000 0.33333 0.01226
O1 0.41800 0.16200 0.46000 0.01226
O2 0.66300 0.13500 0.18200 0.01226

loop_
_cod_related_entry_id
_cod_related_entry_database
_cod_related_entry_code
1 AMCSD 0010600
